data_7014726
loop_
_publ_author_name
'Brewer, Cynthia T.'
'Brewer, Greg'
'Butcher, Ray J.'
'Carpenter, Everett E.'
'Schmiedekamp, Ann M.'
'Schmiedekamp, Carl'
'Straka, Alison'
'Viragh, Carol'
'Yuzefpolskiy, Yevgeniy'
'Zavalij, Peter'

_publ_section_title
;
 Synthesis and characterization of homo- and heterodinuclear
 M(II)-M'(III) (M(II) = Mn or Fe, M'(III) = Fe or Co) mixed-valence
 supramolecular pseudo-dimers. The effect of hydrogen bonding on spin
 state selection of M(II).
;
_journal_issue 1
_journal_name_full 'Dalton transactions (Cambridge, England : 2003)'
_journal_page_first 181
_journal_page_last 194
_journal_paper_doi 10.1039/c0dt01098g
_journal_volume 40
_journal_year 2011
_chemical_formula_moiety 'C21 H30 Fe N10, 2(B F4)'
_chemical_formula_sum 'C21 H30 B2 F8 Fe N10'
_chemical_formula_weight 652.02
_chemical_name_systematic
;
?
;
_space_group_IT_number 15
_symmetry_cell_setting monoclinic
_symmetry_space_group_name_Hall '-C 2yc'
_symmetry_space_group_name_H-M 'C 1 2/c 1'
_atom_sites_solution_hydrogens geom
_atom_sites_solution_primary direct
_atom_sites_solution_secondary difmap
_audit_creation_method SHELXL-97
_cell_angle_alpha 90.00
_cell_angle_beta 92.653(4)
_cell_angle_gamma 90.00
_cell_formula_units_Z 8
_cell_length_a 21.2482(9)
_cell_length_b 12.2583(5)
_cell_length_c 22.2844(10)
_cell_measurement_reflns_used 6386
_cell_measurement_temperature 295(2)
_cell_measurement_theta_max 73.4642
_cell_measurement_theta_min 3.9653
_cell_volume 5798.1(4)
_computing_cell_refinement
;
CrysAlis RED, Oxford Diffraction Ltd.,
Version 1.171.32.29 (release 10-06-2008 CrysAlis171 .NET)
(compiled Jun 10 2008,16:49:55)
;
_computing_data_collection
;
CrysAlis CCD, Oxford Diffraction Ltd.,
Version 1.171.32.29 (release 10-06-2008 CrysAlis171 .NET)
(compiled Jun 10 2008,16:49:55)
;
_computing_data_reduction
;
CrysAlis RED, Oxford Diffraction Ltd.,
Version 1.171.32.29 (release 10-06-2008 CrysAlis171 .NET)
(compiled Jun 10 2008,16:49:55)
;
_computing_molecular_graphics WinGX
_computing_publication_material WinGX
_computing_structure_refinement 'SHELXL-97 (Sheldrick, 1997)'
_computing_structure_solution 'SHELXS-97 (Sheldrick, 1990)'
_diffrn_ambient_temperature 295(2)
_diffrn_detector_area_resol_mean 10.5081
_diffrn_measured_fraction_theta_full 0.997
_diffrn_measured_fraction_theta_max 0.984
_diffrn_measurement_device_type 'Oxford Diffraction Gemini'
_diffrn_measurement_method '\w scans'
_diffrn_radiation_monochromator graphite
_diffrn_radiation_source 'fine-focus sealed tube'
_diffrn_radiation_type CuK\a
_diffrn_radiation_wavelength 1.54178
_diffrn_reflns_av_R_equivalents 0.0000
_diffrn_reflns_av_sigmaI/netI 0.1155
_diffrn_reflns_limit_h_max 26
_diffrn_reflns_limit_h_min -26
_diffrn_reflns_limit_k_max 15
_diffrn_reflns_limit_k_min -15
_diffrn_reflns_limit_l_max 27
_diffrn_reflns_limit_l_min -17
_diffrn_reflns_number 14661
_diffrn_reflns_theta_full 67.50
_diffrn_reflns_theta_max 73.78
_diffrn_reflns_theta_min 3.97
_diffrn_standards_decay_% <2%
_diffrn_standards_interval_count 50
_diffrn_standards_number 2
_exptl_absorpt_coefficient_mu 4.926
_exptl_absorpt_correction_T_max 0.767
_exptl_absorpt_correction_T_min 0.228
_exptl_absorpt_correction_type analytical
_exptl_absorpt_process_details
;
CrysAlis RED, Oxford Diffraction Ltd.,
Version 1.171.32.29 (release 10-06-2008 CrysAlis171 .NET)
(compiled Jun 10 2008,16:49:55)
Analytical numeric absorption correction using a multifaceted crystal
model based on expressions derived by R.C. Clark & J.S. Reid.
(Clark, R. C. & Reid, J. S. (1995). Acta Cryst. A51, 887-897)
;
_exptl_crystal_colour orange
_exptl_crystal_density_diffrn 1.494
_exptl_crystal_density_method 'not measured'
_exptl_crystal_description plate
_exptl_crystal_F_000 2672
_exptl_crystal_size_max 0.4182
_exptl_crystal_size_mid 0.3531
_exptl_crystal_size_min 0.0544
_refine_diff_density_max 0.825
_refine_diff_density_min -0.502
_refine_diff_density_rms 0.090
_refine_ls_extinction_method none
_refine_ls_goodness_of_fit_ref 0.978
_refine_ls_hydrogen_treatment constr
_refine_ls_matrix_type full
_refine_ls_number_parameters 423
_refine_ls_number_reflns 14661
_refine_ls_number_restraints 30
_refine_ls_restrained_S_all 0.977
_refine_ls_R_factor_all 0.1184
_refine_ls_R_factor_gt 0.0844
_refine_ls_shift/su_max 0.004
_refine_ls_shift/su_mean 0.000
_refine_ls_structure_factor_coef Fsqd
_refine_ls_weighting_details 'calc w=1/[\s^2^(Fo^2^)+(0.1310P)^2^] where P=(Fo^2^+2Fc^2^)/3'
_refine_ls_weighting_scheme calc
_refine_ls_wR_factor_gt 0.2221
_refine_ls_wR_factor_ref 0.2412
_reflns_number_gt 8843
_reflns_number_total 14661
_reflns_threshold_expression I>2\s(I)
_cod_data_source_file C0DT01098G.TXT
_cod_data_source_block gb-sl335
_cod_original_sg_symbol_H-M 'C 2/c'
_cod_database_code 7014726

loop_
_symmetry_equiv_pos_as_xyz
'x, y, z'
'-x, y, -z+1/2'
'x+1/2, y+1/2, z'
'-x+1/2, y+1/2, -z+1/2'
'-x, -y, -z'
'x, -y, z-1/2'
'-x+1/2, -y+1/2, -z'
'x+1/2, -y+1/2, z-1/2'

loop_
_atom_site_label
_atom_site_type_symbol
_atom_site_fract_x
_atom_site_fract_y
_atom_site_fract_z
_atom_site_U_iso_or_equiv
_atom_site_adp_type
_atom_site_occupancy
_atom_site_symmetry_multiplicity
_atom_site_calc_flag
_atom_site_refinement_flags
_atom_site_disorder_assembly
_atom_site_disorder_group
Fe Fe 0.66271(3) 0.17783(5) 0.71691(2) 0.04042(16) Uani 1 1 d . . .
N N 0.66305(18) 0.1837(3) 0.84583(14) 0.0549(8) Uani 1 1 d . . .
N1A N 0.75234(16) 0.1333(3) 0.76246(14) 0.0484(8) Uani 1 1 d . . .
N2A N 0.73767(16) 0.2477(3) 0.66119(14) 0.0455(8) Uani 1 1 d . . .
N3A N 0.74608(18) 0.2989(3) 0.60861(15) 0.0516(9) Uani 1 1 d . . .
H3AB H 0.7156 0.3220 0.5852 0.062 Uiso 1 1 calc R . .
N1B N 0.59587(15) 0.0674(3) 0.75654(13) 0.0449(8) Uani 1 1 d . . .
N2B N 0.66236(15) 0.0270(2) 0.66082(13) 0.0417(7) Uani 1 1 d . . .
N3B N 0.68432(16) -0.0127(3) 0.60938(13) 0.0443(7) Uani 1 1 d . . .
H3BB H 0.7118 0.0203 0.5888 0.053 Uiso 1 1 calc R . .
N1C N 0.63992(18) 0.3362(3) 0.75425(15) 0.0528(9) Uani 1 1 d . . .
N2C N 0.59027(16) 0.2519(3) 0.65265(15) 0.0456(7) Uani 1 1 d . . .
N3C N 0.56122(16) 0.2360(3) 0.59890(15) 0.0504(8) Uani 1 1 d . . .
H3CB H 0.5636 0.1761 0.5790 0.060 Uiso 1 1 calc R . .
C1A C 0.7272(2) 0.1557(4) 0.86598(18) 0.0659(14) Uani 1 1 d . . .
H1AA H 0.7267 0.1196 0.9047 0.079 Uiso 1 1 calc R . .
H1AB H 0.7520 0.2218 0.8708 0.079 Uiso 1 1 calc R . .
C2A C 0.7567(2) 0.0819(4) 0.82152(19) 0.0619(12) Uani 1 1 d . . .
H2AA H 0.8005 0.0690 0.8336 0.074 Uiso 1 1 calc R . .
H2AB H 0.7350 0.0123 0.8201 0.074 Uiso 1 1 calc R . .
C3A C 0.8017(2) 0.1656(4) 0.73871(18) 0.0528(10) Uani 1 1 d . . .
H3AA H 0.8411 0.1520 0.7571 0.063 Uiso 1 1 calc R . .
C4A C 0.7960(2) 0.2245(4) 0.68233(18) 0.0484(9) Uani 1 1 d . . .
C5A C 0.8400(2) 0.2622(4) 0.6432(2) 0.0639(12) Uani 1 1 d . . .
H5AA H 0.8836 0.2558 0.6481 0.077 Uiso 1 1 calc R . .
C6A C 0.8075(2) 0.3102(4) 0.59648(19) 0.0596(11) Uani 1 1 d . . .
C7A C 0.8284(3) 0.3602(5) 0.5392(2) 0.0822(17) Uani 1 1 d . . .
H7AA H 0.8090 0.4304 0.5336 0.123 Uiso 1 1 calc R . .
H7AB H 0.8162 0.3137 0.5060 0.123 Uiso 1 1 calc R . .
H7AC H 0.8734 0.3684 0.5413 0.123 Uiso 1 1 calc R . .
C1B C 0.6160(2) 0.1015(5) 0.86220(18) 0.0664(14) Uani 1 1 d . . .
H1BA H 0.5970 0.1236 0.8990 0.080 Uiso 1 1 calc R . .
H1BB H 0.6368 0.0320 0.8694 0.080 Uiso 1 1 calc R . .
C2B C 0.5659(2) 0.0888(4) 0.81339(18) 0.0598(12) Uani 1 1 d . . .
H2BA H 0.5383 0.0288 0.8227 0.072 Uiso 1 1 calc R . .
H2BB H 0.5408 0.1548 0.8100 0.072 Uiso 1 1 calc R . .
C3B C 0.5884(2) -0.0257(4) 0.73223(18) 0.0495(10) Uani 1 1 d . . .
H3BA H 0.5625 -0.0778 0.7487 0.059 Uiso 1 1 calc R . .
C4B C 0.62157(19) -0.0488(3) 0.67776(17) 0.0428(9) Uani 1 1 d . . .
C5B C 0.6180(2) -0.1348(3) 0.63733(18) 0.0508(10) Uani 1 1 d . . .
H5BA H 0.5930 -0.1969 0.6394 0.061 Uiso 1 1 calc R . .
C6B C 0.6586(2) -0.1094(3) 0.59384(16) 0.0465(9) Uani 1 1 d . . .
C7B C 0.6751(3) -0.1641(4) 0.53676(19) 0.0656(13) Uani 1 1 d . . .
H7BA H 0.6445 -0.1451 0.5054 0.098 Uiso 1 1 calc R . .
H7BB H 0.6752 -0.2417 0.5424 0.098 Uiso 1 1 calc R . .
H7BC H 0.7161 -0.1406 0.5257 0.098 Uiso 1 1 calc R . .
C1C C 0.6438(3) 0.2941(4) 0.8605(2) 0.0693(14) Uani 1 1 d . . .
H1CA H 0.6621 0.3144 0.8996 0.083 Uiso 1 1 calc R . .
H1CB H 0.5983 0.2969 0.8624 0.083 Uiso 1 1 calc R . .
C2C C 0.6650(3) 0.3748(4) 0.8132(2) 0.0731(15) Uani 1 1 d . . .
H2CA H 0.6491 0.4472 0.8214 0.088 Uiso 1 1 calc R . .
H2CB H 0.7107 0.3781 0.8138 0.088 Uiso 1 1 calc R . .
C3C C 0.6004(2) 0.3937(4) 0.7256(2) 0.0609(12) Uani 1 1 d . . .
H3CA H 0.5881 0.4609 0.7405 0.073 Uiso 1 1 calc R . .
C4C C 0.5737(2) 0.3532(3) 0.6681(2) 0.0512(10) Uani 1 1 d . . .
C5C C 0.5353(2) 0.4001(4) 0.6232(2) 0.0676(13) Uani 1 1 d . . .
H5CA H 0.5181 0.4699 0.6233 0.081 Uiso 1 1 calc R . .
C6C C 0.5276(2) 0.3235(4) 0.5789(2) 0.0608(11) Uani 1 1 d . . .
C7C C 0.4937(3) 0.3265(5) 0.5186(3) 0.0838(17) Uani 1 1 d . . .
H7CA H 0.5178 0.2878 0.4900 0.126 Uiso 1 1 calc R . .
H7CB H 0.4884 0.4009 0.5059 0.126 Uiso 1 1 calc R . .
H7CC H 0.4531 0.2927 0.5211 0.126 Uiso 1 1 calc R . .
B1 B 0.83638(11) 0.03383(19) 0.51703(10) 0.0701(16) Uani 1 1 d D . .
F11 F 0.79010(14) 0.0571(3) 0.55325(15) 0.1255(15) Uani 1 1 d D . .
F12 F 0.8237(2) -0.0598(3) 0.48873(18) 0.171(2) Uani 1 1 d D . .
F13 F 0.89038(14) 0.0245(3) 0.54935(14) 0.1254(15) Uani 1 1 d D . .
F14 F 0.84132(14) 0.1135(3) 0.47693(14) 0.1069(13) Uani 1 1 d D . .
B2 B 0.5000 0.0000 0.5000 0.111(5) Uani 1 2 d SD . .
F21 F 0.5526(2) 0.0369(5) 0.5278(3) 0.089(2) Uani 0.50 1 d PD . .
F22 F 0.4892(3) -0.1017(3) 0.5177(4) 0.42(2) Uani 0.50 1 d PD . .
F23 F 0.4519(2) 0.0633(6) 0.5137(4) 0.132(3) Uani 0.50 1 d PD . .
F24 F 0.5065(3) 0.0017(8) 0.44092(9) 0.348(17) Uani 0.50 1 d PD . .
B3 B 0.5000 0.6717(4) 0.7500 0.082(3) Uani 1 2 d SD . .
F31 F 0.4719(4) 0.6000(6) 0.7127(4) 0.143(4) Uani 0.50 1 d PD . .
F32 F 0.4996(4) 0.7696(4) 0.7242(3) 0.213(9) Uani 0.50 1 d PD . .
F33 F 0.4689(5) 0.6764(8) 0.8004(3) 0.283(12) Uani 0.50 1 d PD . .
F34 F 0.55905(16) 0.6405(8) 0.7625(5) 0.284(13) Uani 0.50 1 d PD . .

loop_
_atom_site_aniso_label
_atom_site_aniso_U_11
_atom_site_aniso_U_22
_atom_site_aniso_U_33
_atom_site_aniso_U_23
_atom_site_aniso_U_13
_atom_site_aniso_U_12
Fe 0.0404(3) 0.0377(3) 0.0434(3) -0.0014(3) 0.0052(2) -0.0012(3)
N 0.057(2) 0.066(2) 0.0420(16) -0.0075(17) 0.0025(15) -0.008(2)
N1A 0.0465(19) 0.053(2) 0.0453(17) -0.0005(15) 0.0007(14) 0.0037(16)
N2A 0.0446(18) 0.0451(19) 0.0471(17) 0.0033(14) 0.0061(14) -0.0034(15)
N3A 0.057(2) 0.050(2) 0.0480(17) 0.0039(15) 0.0059(15) -0.0047(16)
N1B 0.0424(18) 0.057(2) 0.0356(15) -0.0028(14) 0.0054(13) -0.0068(16)
N2B 0.0470(18) 0.0352(17) 0.0436(15) -0.0032(13) 0.0087(14) -0.0057(14)
N3B 0.0464(19) 0.0468(19) 0.0402(15) 0.0002(14) 0.0061(13) 0.0049(15)
N1C 0.064(2) 0.044(2) 0.0508(18) -0.0041(16) 0.0054(16) -0.0018(17)
N2C 0.0439(19) 0.0408(18) 0.0524(17) -0.0014(15) 0.0048(15) 0.0023(14)
N3C 0.047(2) 0.051(2) 0.0539(19) -0.0006(16) 0.0034(15) -0.0028(16)
C1A 0.069(3) 0.089(4) 0.0384(19) 0.005(2) -0.005(2) -0.003(3)
C2A 0.057(3) 0.074(3) 0.053(2) 0.008(2) -0.002(2) 0.002(2)
C3A 0.046(2) 0.059(3) 0.053(2) 0.002(2) -0.0011(18) 0.007(2)
C4A 0.044(2) 0.051(2) 0.050(2) -0.0058(18) 0.0057(17) -0.0092(18)
C5A 0.054(3) 0.069(3) 0.071(3) -0.008(2) 0.020(2) -0.009(2)
C6A 0.073(3) 0.053(3) 0.054(2) -0.006(2) 0.018(2) -0.018(2)
C7A 0.104(5) 0.078(4) 0.068(3) 0.009(3) 0.031(3) -0.023(3)
C1B 0.080(3) 0.086(4) 0.0341(19) -0.003(2) 0.014(2) -0.007(3)
C2B 0.057(3) 0.075(3) 0.049(2) -0.003(2) 0.017(2) -0.008(2)
C3B 0.047(2) 0.053(3) 0.049(2) 0.0058(19) 0.0093(18) -0.0143(19)
C4B 0.047(2) 0.037(2) 0.0448(19) 0.0028(16) 0.0020(16) -0.0031(16)
C5B 0.062(3) 0.038(2) 0.052(2) 0.0003(17) 0.0006(19) -0.0056(19)
C6B 0.053(2) 0.045(2) 0.0409(18) -0.0030(16) -0.0041(17) 0.0072(18)
C7B 0.080(3) 0.067(3) 0.049(2) -0.020(2) -0.004(2) 0.008(3)
C1C 0.079(4) 0.077(4) 0.052(2) -0.021(2) 0.009(2) -0.002(3)
C2C 0.092(4) 0.067(3) 0.060(3) -0.025(2) -0.002(3) -0.009(3)
C3C 0.068(3) 0.039(2) 0.077(3) -0.009(2) 0.015(2) 0.005(2)
C4C 0.046(2) 0.045(2) 0.063(2) 0.0035(19) 0.0089(19) 0.0050(18)
C5C 0.057(3) 0.054(3) 0.091(3) 0.007(3) 0.002(3) 0.009(2)
C6C 0.046(2) 0.068(3) 0.069(3) 0.019(3) 0.0059(19) 0.001(2)
C7C 0.067(3) 0.097(4) 0.086(4) 0.028(3) -0.012(3) 0.001(3)
B1 0.061(4) 0.075(4) 0.075(4) 0.006(3) 0.017(3) 0.002(3)
F11 0.098(3) 0.149(4) 0.134(3) -0.006(3) 0.058(3) -0.028(3)
F12 0.218(6) 0.092(3) 0.203(5) -0.063(3) 0.004(5) -0.016(4)
F13 0.089(3) 0.158(4) 0.127(3) 0.036(3) -0.012(2) 0.002(3)
F14 0.079(2) 0.115(3) 0.127(3) 0.064(2) 0.014(2) 0.013(2)
B2 0.057(6) 0.095(9) 0.178(14) -0.074(9) -0.016(7) 0.004(6)
F21 0.076(4) 0.087(5) 0.100(5) -0.004(4) -0.023(4) -0.009(4)
F22 0.21(2) 0.145(14) 0.88(7) -0.11(2) -0.10(3) -0.083(14)
F23 0.143(8) 0.116(7) 0.142(7) 0.008(6) 0.074(6) 0.047(6)
F24 0.126(10) 0.78(5) 0.128(9) -0.211(18) -0.035(8) 0.155(17)
B3 0.054(5) 0.052(5) 0.142(9) 0.000 0.025(5) 0.000
F31 0.104(7) 0.104(7) 0.217(10) 0.008(7) -0.036(7) -0.048(6)
F32 0.246(12) 0.056(4) 0.36(2) -0.015(7) 0.241(15) -0.020(7)
F33 0.29(2) 0.42(3) 0.144(10) 0.027(14) 0.080(12) 0.21(2)
F34 0.026(4) 0.159(12) 0.67(4) -0.160(17) 0.036(10) 0.017(5)

loop_
_atom_type_symbol
_atom_type_description
_atom_type_scat_dispersion_real
_atom_type_scat_dispersion_imag
_atom_type_scat_source
C C 0.0181 0.0091 'International Tables Vol C Tables 4.2.6.8 and 6.1.1.4'
H H 0.0000 0.0000 'International Tables Vol C Tables 4.2.6.8 and 6.1.1.4'
B B 0.0090 0.0039 'International Tables Vol C Tables 4.2.6.8 and 6.1.1.4'
N N 0.0311 0.0180 'International Tables Vol C Tables 4.2.6.8 and 6.1.1.4'
F F 0.0727 0.0534 'International Tables Vol C Tables 4.2.6.8 and 6.1.1.4'
Fe Fe -1.1336 3.1974 'International Tables Vol C Tables 4.2.6.8 and 6.1.1.4'

loop_
_geom_angle_atom_site_label_1
_geom_angle_atom_site_label_2
_geom_angle_atom_site_label_3
_geom_angle
_geom_angle_site_symmetry_1
_geom_angle_site_symmetry_3
_geom_angle_publ_flag
N1C Fe N1B 103.79(13) . . ?
N1C Fe N1A 104.48(14) . . ?
N1B Fe N1A 103.12(13) . . ?
N1C Fe N2B 163.44(13) . . ?
N1B Fe N2B 74.16(12) . . ?
N1A Fe N2B 91.91(13) . . ?
N1C Fe N2A 92.72(13) . . ?
N1B Fe N2A 163.37(13) . . ?
N1A Fe N2A 74.08(13) . . ?
N2B Fe N2A 89.45(12) . . ?
N1C Fe N2C 74.04(13) . . ?
N1B Fe N2C 93.96(12) . . ?
N1A Fe N2C 162.61(13) . . ?
N2B Fe N2C 89.61(12) . . ?
N2A Fe N2C 88.62(12) . . ?
C1A N C1C 114.7(4) . . ?
C1A N C1B 113.4(4) . . ?
C1C N C1B 112.2(4) . . ?
C3A N1A C2A 119.8(4) . . ?
C3A N1A Fe 116.7(3) . . ?
C2A N1A Fe 123.0(3) . . ?
C4A N2A N3A 104.3(3) . . ?
C4A N2A Fe 113.3(3) . . ?
N3A N2A Fe 142.0(3) . . ?
N2A N3A C6A 112.9(4) . . ?
N2A N3A H3AB 123.5 . . ?
C6A N3A H3AB 123.5 . . ?
C3B N1B C2B 118.6(4) . . ?
C3B N1B Fe 117.1(3) . . ?
C2B N1B Fe 123.8(3) . . ?
C4B N2B N3B 104.1(3) . . ?
C4B N2B Fe 113.8(2) . . ?
N3B N2B Fe 141.5(2) . . ?
C6B N3B N2B 112.7(3) . . ?
C6B N3B H3BB 123.7 . . ?
N2B N3B H3BB 123.7 . . ?
C3C N1C C2C 118.8(4) . . ?
C3C N1C Fe 117.7(3) . . ?
C2C N1C Fe 123.4(3) . . ?
N3C N2C C4C 104.4(3) . . ?
N3C N2C Fe 142.0(3) . . ?
C4C N2C Fe 113.1(3) . . ?
N2C N3C C6C 113.3(4) . . ?
N2C N3C H3CB 123.4 . . ?
C6C N3C H3CB 123.4 . . ?
N C1A C2A 110.6(4) . . ?
N C1A H1AA 109.5 . . ?
C2A C1A H1AA 109.5 . . ?
N C1A H1AB 109.5 . . ?
C2A C1A H1AB 109.5 . . ?
H1AA C1A H1AB 108.1 . . ?
N1A C2A C1A 109.0(4) . . ?
N1A C2A H2AA 109.9 . . ?
C1A C2A H2AA 109.9 . . ?
N1A C2A H2AB 109.9 . . ?
C1A C2A H2AB 109.9 . . ?
H2AA C2A H2AB 108.3 . . ?
N1A C3A C4A 118.9(4) . . ?
N1A C3A H3AA 120.5 . . ?
C4A C3A H3AA 120.5 . . ?
N2A C4A C5A 110.4(4) . . ?
N2A C4A C3A 116.7(4) . . ?
C5A C4A C3A 132.8(4) . . ?
C6A C5A C4A 107.0(4) . . ?
C6A C5A H5AA 126.5 . . ?
C4A C5A H5AA 126.5 . . ?
N3A C6A C5A 105.3(4) . . ?
N3A C6A C7A 122.5(5) . . ?
C5A C6A C7A 132.0(5) . . ?
C6A C7A H7AA 109.5 . . ?
C6A C7A H7AB 109.5 . . ?
H7AA C7A H7AB 109.5 . . ?
C6A C7A H7AC 109.5 . . ?
H7AA C7A H7AC 109.5 . . ?
H7AB C7A H7AC 109.5 . . ?
N C1B C2B 111.0(4) . . ?
N C1B H1BA 109.4 . . ?
C2B C1B H1BA 109.4 . . ?
N C1B H1BB 109.4 . . ?
C2B C1B H1BB 109.4 . . ?
H1BA C1B H1BB 108.0 . . ?
N1B C2B C1B 108.9(4) . . ?
N1B C2B H2BA 109.9 . . ?
C1B C2B H2BA 109.9 . . ?
N1B C2B H2BB 109.9 . . ?
C1B C2B H2BB 109.9 . . ?
H2BA C2B H2BB 108.3 . . ?
N1B C3B C4B 118.2(4) . . ?
N1B C3B H3BA 120.9 . . ?
C4B C3B H3BA 120.9 . . ?
N2B C4B C5B 111.2(3) . . ?
N2B C4B C3B 116.4(3) . . ?
C5B C4B C3B 132.3(4) . . ?
C6B C5B C4B 105.7(4) . . ?
C6B C5B H5BA 127.2 . . ?
C4B C5B H5BA 127.2 . . ?
N3B C6B C5B 106.3(3) . . ?
N3B C6B C7B 120.5(4) . . ?
C5B C6B C7B 133.1(4) . . ?
C6B C7B H7BA 109.5 . . ?
C6B C7B H7BB 109.5 . . ?
H7BA C7B H7BB 109.5 . . ?
C6B C7B H7BC 109.5 . . ?
H7BA C7B H7BC 109.5 . . ?
H7BB C7B H7BC 109.5 . . ?
N C1C C2C 110.6(4) . . ?
N C1C H1CA 109.5 . . ?
C2C C1C H1CA 109.5 . . ?
N C1C H1CB 109.5 . . ?
C2C C1C H1CB 109.5 . . ?
H1CA C1C H1CB 108.1 . . ?
N1C C2C C1C 107.5(4) . . ?
N1C C2C H2CA 110.2 . . ?
C1C C2C H2CA 110.2 . . ?
N1C C2C H2CB 110.2 . . ?
C1C C2C H2CB 110.2 . . ?
H2CA C2C H2CB 108.5 . . ?
N1C C3C C4C 118.7(4) . . ?
N1C C3C H3CA 120.7 . . ?
C4C C3C H3CA 120.7 . . ?
N2C C4C C5C 110.7(4) . . ?
N2C C4C C3C 116.3(4) . . ?
C5C C4C C3C 132.9(4) . . ?
C6C C5C C4C 106.3(4) . . ?
C6C C5C H5CA 126.8 . . ?
C4C C5C H5CA 126.8 . . ?
N3C C6C C5C 105.2(4) . . ?
N3C C6C C7C 122.8(5) . . ?
C5C C6C C7C 131.9(5) . . ?
C6C C7C H7CA 109.5 . . ?
C6C C7C H7CB 109.5 . . ?
H7CA C7C H7CB 109.5 . . ?
C6C C7C H7CC 109.5 . . ?
H7CA C7C H7CC 109.5 . . ?
H7CB C7C H7CC 109.5 . . ?
F12 B1 F14 109.57(9) . . ?
F12 B1 F13 109.46(9) . . ?
F14 B1 F13 109.48(9) . . ?
F12 B1 F11 109.44(9) . . ?
F14 B1 F11 109.44(9) . . ?
F13 B1 F11 109.43(9) . . ?
F24 B2 F22 109.56(9) . . ?
F24 B2 F22 109.56(9) 5_656 5_656 ?
F24 B2 F23 109.53(9) . . ?
F22 B2 F23 109.50(9) . . ?
F24 B2 F23 109.53(9) 5_656 5_656 ?
F22 B2 F23 109.50(9) 5_656 5_656 ?
F24 B2 F21 109.40(9) . . ?
F22 B2 F21 109.43(9) . . ?
F23 B2 F21 109.41(9) . . ?
F24 B2 F21 109.40(9) 5_656 5_656 ?
F22 B2 F21 109.43(9) 5_656 5_656 ?
F23 B2 F21 109.41(9) 5_656 5_656 ?
F34 B3 F33 109.65(9) . . ?
F34 B3 F33 109.65(9) 2_656 2_656 ?
F34 B3 F32 109.65(9) . . ?
F33 B3 F32 109.43(9) . . ?
F34 B3 F32 109.65(9) 2_656 2_656 ?
F33 B3 F32 109.43(9) 2_656 2_656 ?
F34 B3 F31 109.47(9) . . ?
F33 B3 F31 109.29(9) . . ?
F32 B3 F31 109.33(9) . . ?
F34 B3 F31 109.47(9) 2_656 2_656 ?
F33 B3 F31 109.29(9) 2_656 2_656 ?
F32 B3 F31 109.33(9) 2_656 2_656 ?

loop_
_geom_bond_atom_site_label_1
_geom_bond_atom_site_label_2
_geom_bond_distance
_geom_bond_site_symmetry_2
_geom_bond_publ_flag
Fe N1C 2.175(4) . ?
Fe N1B 2.178(3) . ?
Fe N1A 2.186(3) . ?
Fe N2B 2.232(3) . ?
Fe N2A 2.235(3) . ?
Fe N2C 2.245(3) . ?
N C1A 1.455(6) . ?
N C1C 1.456(6) . ?
N C1B 1.476(6) . ?
N1A C3A 1.260(5) . ?
N1A C2A 1.458(5) . ?
N2A C4A 1.337(5) . ?
N2A N3A 1.348(4) . ?
N3A C6A 1.353(6) . ?
N3A H3AB 0.8600 . ?
N1B C3B 1.271(5) . ?
N1B C2B 1.468(5) . ?
N2B C4B 1.336(5) . ?
N2B N3B 1.349(4) . ?
N3B C6B 1.343(5) . ?
N3B H3BB 0.8600 . ?
N1C C3C 1.249(6) . ?
N1C C2C 1.473(5) . ?
N2C N3C 1.336(5) . ?
N2C C4C 1.340(5) . ?
N3C C6C 1.352(6) . ?
N3C H3CB 0.8600 . ?
C1A C2A 1.500(7) . ?
C1A H1AA 0.9700 . ?
C1A H1AB 0.9700 . ?
C2A H2AA 0.9700 . ?
C2A H2AB 0.9700 . ?
C3A C4A 1.449(6) . ?
C3A H3AA 0.9300 . ?
C4A C5A 1.387(6) . ?
C5A C6A 1.357(7) . ?
C5A H5AA 0.9300 . ?
C6A C7A 1.502(6) . ?
C7A H7AA 0.9600 . ?
C7A H7AB 0.9600 . ?
C7A H7AC 0.9600 . ?
C1B C2B 1.495(6) . ?
C1B H1BA 0.9700 . ?
C1B H1BB 0.9700 . ?
C2B H2BA 0.9700 . ?
C2B H2BB 0.9700 . ?
C3B C4B 1.459(6) . ?
C3B H3BA 0.9300 . ?
C4B C5B 1.387(5) . ?
C5B C6B 1.364(6) . ?
C5B H5BA 0.9300 . ?
C6B C7B 1.494(5) . ?
C7B H7BA 0.9600 . ?
C7B H7BB 0.9600 . ?
C7B H7BC 0.9600 . ?
C1C C2C 1.529(7) . ?
C1C H1CA 0.9700 . ?
C1C H1CB 0.9700 . ?
C2C H2CA 0.9700 . ?
C2C H2CB 0.9700 . ?
C3C C4C 1.465(6) . ?
C3C H3CA 0.9300 . ?
C4C C5C 1.386(6) . ?
C5C C6C 1.369(7) . ?
C5C H5CA 0.9300 . ?
C6C C7C 1.495(7) . ?
C7C H7CA 0.9600 . ?
C7C H7CB 0.9600 . ?
C7C H7CC 0.9600 . ?
B1 F12 1.3308(17) . ?
B1 F14 1.3310(17) . ?
B1 F13 1.3311(17) . ?
B1 F11 1.3318(17) . ?
B2 F24 1.3302(18) 5_656 ?
B2 F24 1.3302(18) . ?
B2 F22 1.3305(18) . ?
B2 F22 1.3305(18) 5_656 ?
B2 F23 1.3307(17) . ?
B2 F23 1.3307(17) 5_656 ?
B2 F21 1.3317(17) . ?
B2 F21 1.3317(17) 5_656 ?
B3 F34 1.3285(17) 2_656 ?
B3 F34 1.3285(17) . ?
B3 F33 1.3309(18) . ?
B3 F33 1.3309(18) 2_656 ?
B3 F32 1.3311(18) . ?
B3 F32 1.3311(18) 2_656 ?
B3 F31 1.3326(18) . ?
B3 F31 1.3326(18) 2_656 ?

loop_
_geom_hbond_atom_site_label_D
_geom_hbond_atom_site_label_H
_geom_hbond_atom_site_label_A
_geom_hbond_distance_DH
_geom_hbond_distance_HA
_geom_hbond_distance_DA
_geom_hbond_angle_DHA
_geom_hbond_site_symmetry_A
N3A H3AB F14 0.86 1.96 2.812(4) 169.1 7_656
N3B H3BB F11 0.86 1.93 2.759(4) 161.6 .
N3C H3CB F21 0.86 2.06 2.911(7) 169.8 .
N3C H3CB F22 0.86 2.55 3.217(10) 134.9 5_656
C3A H3AA F34 0.93 2.19 2.977(6) 141.7 4_646
C3B H3BA F32 0.93 2.35 3.139(8) 142.7 1_545
C3B H3BA F32 0.93 2.38 3.303(7) 169.8 2_646
C3C H3CA F31 0.93 2.40 3.292(9) 161.6 2_656
C3C H3CA F34 0.93 2.34 3.266(9) 170.9 .
